data_4134856
loop_
_publ_author_name
'Gernert, Markus'
'Balles-Wolf, Lukas'
'Kerner, Florian'
'M Uuml Ller, Ulrich'
'Schmiedel, Alexander'
'Holzapfel, Marco'
'Marian, Christel M.'
'Pflaum, Jens'
'Lambert, Christoph'
'Steffen, Andreas'

_publ_section_title
;
 Cyclic (amino)(aryl)carbenes (CAArCs) enter the field of chromophore
 ligands - Expanded \p system leads to unusually deep red emitting
 Cu<sup>I</sup> compounds.
;
_journal_name_full 'Journal of the American Chemical Society'
_journal_paper_doi 10.1021/jacs.0c02234
_journal_year 2020
_chemical_formula_moiety 'C42 H46 Cu N'
_chemical_formula_sum 'C42 H46 Cu N'
_chemical_formula_weight 628.34
_space_group_crystal_system triclinic
_space_group_IT_number 2
_space_group_name_Hall '-P 1'
_space_group_name_H-M_alt 'P -1'
_atom_sites_solution_hydrogens geom
_atom_sites_solution_primary iterative
_atom_sites_solution_secondary difmap
_audit_creation_method SHELXL-2014/7
_cell_angle_alpha 73.816(10)
_cell_angle_beta 89.477(15)
_cell_angle_gamma 88.83(3)
_cell_formula_units_Z 4
_cell_length_a 11.549(2)
_cell_length_b 14.169(7)
_cell_length_c 21.429(4)
_cell_measurement_reflns_used 9974
_cell_measurement_temperature 100(2)
_cell_measurement_theta_max 28.11
_cell_measurement_theta_min 2.29
_cell_volume 3366.9(19)
_computing_cell_refinement 'Saint+ ver. V8.38A (Bruker AXS)'
_computing_data_collection 'APEX2 ver. 2014.9 (Bruker AXS)'
_computing_data_reduction 'Saint+ ver. V8.38A (Bruker AXS)'
_computing_molecular_graphics 'ShelXLe (Huebschle et all, 2011)'
_computing_publication_material 'SHELXL-2014/7 (Sheldrick, 2014)'
_computing_structure_refinement 'SHELXL-2014/7 (Sheldrick, 2014)'
_computing_structure_solution 'SHELXT (Sheldrick, 2014)'
_diffrn_ambient_temperature 100(2)
_diffrn_detector 'CCD area detector (Apex2)'
_diffrn_detector_area_resol_mean 8.333
_diffrn_measured_fraction_theta_full 1.000
_diffrn_measured_fraction_theta_max 0.952
_diffrn_measurement_device_type 'Bruker X8-APEX II'
_diffrn_measurement_method '\f and \w scans'
_diffrn_radiation_monochromator graphite
_diffrn_radiation_type MoK\a
_diffrn_radiation_wavelength 0.71073
_diffrn_reflns_av_R_equivalents 0.0456
_diffrn_reflns_av_unetI/netI 0.0448
_diffrn_reflns_Laue_measured_fraction_full 1.000
_diffrn_reflns_Laue_measured_fraction_max 0.952
_diffrn_reflns_limit_h_max 15
_diffrn_reflns_limit_h_min -15
_diffrn_reflns_limit_k_max 17
_diffrn_reflns_limit_k_min -18
_diffrn_reflns_limit_l_max 28
_diffrn_reflns_limit_l_min -28
_diffrn_reflns_number 66583
_diffrn_reflns_point_group_measured_fraction_full 1.000
_diffrn_reflns_point_group_measured_fraction_max 0.952
_diffrn_reflns_theta_full 26.000
_diffrn_reflns_theta_max 27.877
_diffrn_reflns_theta_min 1.547
_diffrn_source 'rotating-anode (Nonius FR-591)'
_exptl_absorpt_coefficient_mu 0.678
_exptl_absorpt_correction_T_max 0.7457
_exptl_absorpt_correction_T_min 0.6686
_exptl_absorpt_correction_type multi-scan
_exptl_absorpt_process_details 'SadAbs 2016/2 (Bruker AXS)'
_exptl_crystal_colour purple
_exptl_crystal_density_diffrn 1.239
_exptl_crystal_description block
_exptl_crystal_F_000 1336
_exptl_crystal_size_max 0.423
_exptl_crystal_size_mid 0.267
_exptl_crystal_size_min 0.22
_refine_diff_density_max 0.940
_refine_diff_density_min -0.734
_refine_diff_density_rms 0.069
_refine_ls_extinction_method none
_refine_ls_goodness_of_fit_ref 1.051
_refine_ls_hydrogen_treatment constr
_refine_ls_matrix_type full
_refine_ls_number_parameters 812
_refine_ls_number_reflns 16037
_refine_ls_number_restraints 0
_refine_ls_restrained_S_all 1.051
_refine_ls_R_factor_all 0.0644
_refine_ls_R_factor_gt 0.0452
_refine_ls_shift/su_max 0.001
_refine_ls_shift/su_mean 0.000
_refine_ls_structure_factor_coef Fsqd
_refine_ls_weighting_details 'w=1/[\s^2^(Fo^2^)+(0.0422P)^2^+4.9700P] where P=(Fo^2^+2Fc^2^)/3'
_refine_ls_weighting_scheme calc
_refine_ls_wR_factor_gt 0.1065
_refine_ls_wR_factor_ref 0.1185
_reflns_Friedel_coverage 0.000
_reflns_number_gt 12895
_reflns_number_total 16037
_reflns_threshold_expression 'I > 2\s(I)'
_cod_data_source_file ja0c02234_si_007.cif
_cod_data_source_block lbw047_a
_cod_original_cell_volume 3367.1(19)
_cod_database_code 4134856
_shelx_shelxl_version_number 2014/7
_shelx_space_group_comment
;
The symmetry employed for this shelxl refinement is uniquely defined
by the following loop, which should always be used as a source of
symmetry information in preference to the above space-group names.
They are only intended as comments.
;
_shelx_estimated_absorpt_t_min 0.762
_shelx_estimated_absorpt_t_max 0.865

loop_
_space_group_symop_operation_xyz
'x, y, z'
'-x, -y, -z'

loop_
_atom_site_label
_atom_site_type_symbol
_atom_site_fract_x
_atom_site_fract_y
_atom_site_fract_z
_atom_site_U_iso_or_equiv
_atom_site_adp_type
_atom_site_occupancy
_atom_site_site_symmetry_order
_atom_site_calc_flag
_atom_site_refinement_flags_posn
_atom_site_refinement_flags_adp
_atom_site_refinement_flags_occupancy
_atom_site_disorder_assembly
_atom_site_disorder_group
Cu1 Cu 0.24835(3) 0.61802(2) 0.63011(2) 0.01389(7) Uani 1 1 d . . . . .
C1 C 0.1461(2) 0.71456(17) 0.64038(11) 0.0119(4) Uani 1 1 d . . . . .
N1 N 0.16147(17) 0.78763(14) 0.66760(9) 0.0111(4) Uani 1 1 d . . . . .
C2 C 0.0229(2) 0.72043(17) 0.62254(11) 0.0128(5) Uani 1 1 d . . . . .
C3 C -0.0375(2) 0.66045(18) 0.59314(12) 0.0158(5) Uani 1 1 d . . . . .
H3 H 0.0003 0.6069 0.5823 0.019 Uiso 1 1 calc R U . . .
C5 C -0.2088(2) 0.75898(19) 0.59637(12) 0.0179(5) Uani 1 1 d . . . . .
H5 H -0.2886 0.7722 0.5865 0.022 Uiso 1 1 calc R U . . .
C4 C -0.1539(2) 0.68073(19) 0.58001(12) 0.0187(5) Uani 1 1 d . . . . .
H4 H -0.1966 0.6410 0.5597 0.022 Uiso 1 1 calc R U . . .
C6 C -0.1497(2) 0.81814(19) 0.62673(12) 0.0166(5) Uani 1 1 d . . . . .
H6 H -0.1884 0.8698 0.6393 0.020 Uiso 1 1 calc R U . . .
C7 C -0.0321(2) 0.79937(18) 0.63808(11) 0.0129(5) Uani 1 1 d . . . . .
C9 C 0.0684(2) 0.95738(18) 0.64139(12) 0.0136(5) Uani 1 1 d . . . . .
C8 C 0.0510(2) 0.84801(17) 0.67301(11) 0.0116(4) Uani 1 1 d . . . . .
C10 C 0.1410(2) 1.01106(19) 0.66996(13) 0.0164(5) Uani 1 1 d . . . . .
H10 H 0.1842 0.9782 0.7075 0.020 Uiso 1 1 calc R U . . .
C11 C 0.1506(2) 1.1123(2) 0.64388(14) 0.0216(6) Uani 1 1 d . . . . .
H11 H 0.1988 1.1481 0.6644 0.026 Uiso 1 1 calc R U . . .
C12 C 0.0905(2) 1.1611(2) 0.58818(14) 0.0232(6) Uani 1 1 d . . . . .
H12 H 0.0967 1.2302 0.5708 0.028 Uiso 1 1 calc R U . . .
C13 C 0.0212(2) 1.1083(2) 0.55802(14) 0.0222(6) Uani 1 1 d . . . . .
H13 H -0.0186 1.1409 0.5191 0.027 Uiso 1 1 calc R U . . .
C14 C 0.0100(2) 1.00742(18) 0.58482(12) 0.0171(5) Uani 1 1 d . . . . .
H14 H -0.0384 0.9720 0.5641 0.021 Uiso 1 1 calc R U . . .
C15 C 0.0074(2) 0.82459(18) 0.74420(12) 0.0131(5) Uani 1 1 d . . . . .
C16 C -0.0214(2) 0.89743(19) 0.77420(13) 0.0177(5) Uani 1 1 d . . . . .
H16 H -0.0165 0.9647 0.7505 0.021 Uiso 1 1 calc R U . . .
C18 C -0.0672(2) 0.7739(2) 0.87366(13) 0.0201(5) Uani 1 1 d . . . . .
H18 H -0.0894 0.7569 0.9181 0.024 Uiso 1 1 calc R U . . .
C17 C -0.0573(2) 0.8717(2) 0.83898(13) 0.0224(6) Uani 1 1 d . . . . .
H17 H -0.0752 0.9217 0.8595 0.027 Uiso 1 1 calc R U . . .
C19 C -0.0446(2) 0.70057(19) 0.84352(12) 0.0172(5) Uani 1 1 d . . . . .
H19 H -0.0537 0.6335 0.8667 0.021 Uiso 1 1 calc R U . . .
C20 C -0.0083(2) 0.72630(18) 0.77904(12) 0.0147(5) Uani 1 1 d . . . . .
H20 H 0.0060 0.6762 0.7582 0.018 Uiso 1 1 calc R U . . .
C21 C 0.2802(2) 0.81594(17) 0.67489(12) 0.0120(4) Uani 1 1 d . . . . .
C22 C 0.3423(2) 0.86030(17) 0.61771(12) 0.0133(5) Uani 1 1 d . . . . .
C23 C 0.4600(2) 0.87586(19) 0.62327(13) 0.0178(5) Uani 1 1 d . . . . .
H23 H 0.5038 0.9048 0.5853 0.021 Uiso 1 1 calc R U . . .
C24 C 0.5142(2) 0.8500(2) 0.68299(14) 0.0210(5) Uani 1 1 d . . . . .
H24 H 0.5951 0.8591 0.6857 0.025 Uiso 1 1 calc R U . . .
C25 C 0.4507(2) 0.81072(19) 0.73884(13) 0.0186(5) Uani 1 1 d . . . . .
H25 H 0.4882 0.7958 0.7798 0.022 Uiso 1 1 calc R U . . .
C26 C 0.3333(2) 0.79268(18) 0.73642(12) 0.0147(5) Uani 1 1 d . . . . .
C27 C 0.2879(2) 0.89431(18) 0.55039(12) 0.0157(5) Uani 1 1 d . . . . .
H27 H 0.2032 0.8802 0.5550 0.019 Uiso 1 1 calc R U . . .
C28 C 0.3013(2) 1.00524(19) 0.52132(13) 0.0203(5) Uani 1 1 d . . . . .
H28A H 0.2644 1.0259 0.4785 0.031 Uiso 1 1 calc R U . . .
H28B H 0.3838 1.0208 0.5168 0.031 Uiso 1 1 calc R U . . .
H28C H 0.2643 1.0400 0.5501 0.031 Uiso 1 1 calc R U . . .
C29 C 0.3401(3) 0.8392(2) 0.50443(13) 0.0244(6) Uani 1 1 d . . . . .
H29A H 0.3006 0.8605 0.4624 0.037 Uiso 1 1 calc R U . . .
H29B H 0.3305 0.7684 0.5232 0.037 Uiso 1 1 calc R U . . .
H29C H 0.4228 0.8536 0.4982 0.037 Uiso 1 1 calc R U . . .
C30 C 0.2671(2) 0.74770(19) 0.79878(12) 0.0168(5) Uani 1 1 d . . . . .
H30 H 0.1853 0.7727 0.7916 0.020 Uiso 1 1 calc R U . . .
C31 C 0.2638(2) 0.6358(2) 0.81430(13) 0.0231(6) Uani 1 1 d . . . . .
H31A H 0.2372 0.6175 0.7761 0.035 Uiso 1 1 calc R U . . .
H31B H 0.2105 0.6101 0.8507 0.035 Uiso 1 1 calc R U . . .
H31C H 0.3416 0.6081 0.8261 0.035 Uiso 1 1 calc R U . . .
C32 C 0.3124(3) 0.7776(2) 0.85693(14) 0.0292(7) Uani 1 1 d . . . . .
H32A H 0.3879 0.7456 0.8698 0.044 Uiso 1 1 calc R U . . .
H32B H 0.2577 0.7573 0.8932 0.044 Uiso 1 1 calc R U . . .
H32C H 0.3207 0.8491 0.8451 0.044 Uiso 1 1 calc R U . . .
C33 C 0.2862(2) 0.46004(18) 0.66643(12) 0.0149(5) Uani 1 1 d . . . . .
C34 C 0.2603(2) 0.48000(18) 0.59908(13) 0.0162(5) Uani 1 1 d . . . . .
C35 C 0.3454(2) 0.54504(18) 0.56363(12) 0.0164(5) Uani 1 1 d . . . . .
C36 C 0.4236(2) 0.56483(18) 0.60863(13) 0.0164(5) Uani 1 1 d . . . . .
C37 C 0.3879(2) 0.51250(18) 0.67193(13) 0.0160(5) Uani 1 1 d . . . . .
C38 C 0.2249(3) 0.3875(2) 0.72050(14) 0.0251(6) Uani 1 1 d . . . . .
H38A H 0.1425 0.3874 0.7100 0.038 Uiso 1 1 calc R U . . .
H38B H 0.2336 0.4061 0.7610 0.038 Uiso 1 1 calc R U . . .
H38C H 0.2587 0.3217 0.7258 0.038 Uiso 1 1 calc R U . . .
C39 C 0.1676(3) 0.4335(2) 0.57008(16) 0.0280(6) Uani 1 1 d . . . . .
H39A H 0.1379 0.4808 0.5307 0.042 Uiso 1 1 calc R U . . .
H39B H 0.1043 0.4136 0.6015 0.042 Uiso 1 1 calc R U . . .
H39C H 0.1997 0.3756 0.5591 0.042 Uiso 1 1 calc R U . . .
C40 C 0.3547(3) 0.5792(2) 0.49078(13) 0.0269(6) Uani 1 1 d . . . . .
H40A H 0.3995 0.5307 0.4753 0.040 Uiso 1 1 calc R U . . .
H40B H 0.3937 0.6426 0.4777 0.040 Uiso 1 1 calc R U . . .
H40C H 0.2770 0.5867 0.4718 0.040 Uiso 1 1 calc R U . . .
C41 C 0.5313(2) 0.6252(2) 0.59357(15) 0.0254(6) Uani 1 1 d . . . . .
H41A H 0.5326 0.6610 0.5473 0.038 Uiso 1 1 calc R U . . .
H41B H 0.5998 0.5818 0.6041 0.038 Uiso 1 1 calc R U . . .
H41C H 0.5316 0.6723 0.6195 0.038 Uiso 1 1 calc R U . . .
C42 C 0.4524(3) 0.5095(2) 0.73298(14) 0.0249(6) Uani 1 1 d . . . . .
H42A H 0.5259 0.4733 0.7338 0.037 Uiso 1 1 calc R U . . .
H42B H 0.4056 0.4765 0.7708 0.037 Uiso 1 1 calc R U . . .
H42C H 0.4679 0.5767 0.7342 0.037 Uiso 1 1 calc R U . . .
N101 N 0.65774(17) 0.20420(14) 0.83327(10) 0.0116(4) Uani 1 1 d . . . . .
C102 C 0.5104(2) 0.27488(18) 0.87313(11) 0.0135(5) Uani 1 1 d . . . . .
C103 C 0.4435(2) 0.33757(19) 0.89975(12) 0.0176(5) Uani 1 1 d . . . . .
H103 H 0.4778 0.3902 0.9119 0.021 Uiso 1 1 calc R U . . .
C104 C 0.3255(2) 0.32077(19) 0.90795(13) 0.0211(5) Uani 1 1 d . . . . .
H104 H 0.2783 0.3622 0.9261 0.025 Uiso 1 1 calc R U . . .
C105 C 0.2759(2) 0.24378(19) 0.88977(13) 0.0201(5) Uani 1 1 d . . . . .
H105 H 0.1950 0.2333 0.8957 0.024 Uiso 1 1 calc R U . . .
C106 C 0.3430(2) 0.18184(19) 0.86303(12) 0.0169(5) Uani 1 1 d . . . . .
H106 H 0.3085 0.1302 0.8498 0.020 Uiso 1 1 calc R U . . .
C107 C 0.4608(2) 0.19727(17) 0.85620(11) 0.0132(5) Uani 1 1 d . . . . .
C108 C 0.5511(2) 0.14490(17) 0.82535(11) 0.0119(5) Uani 1 1 d . . . . .
C109 C 0.5683(2) 0.03544(18) 0.85983(12) 0.0137(5) Uani 1 1 d . . . . .
C110 C 0.6431(2) -0.02247(19) 0.83383(12) 0.0164(5) Uani 1 1 d . . . . .
H110 H 0.6877 0.0075 0.7963 0.020 Uiso 1 1 calc R U . . .
C111 C 0.6533(2) -0.12302(19) 0.86191(13) 0.0199(5) Uani 1 1 d . . . . .
H111 H 0.7026 -0.1617 0.8427 0.024 Uiso 1 1 calc R U . . .
C112 C 0.5915(2) -0.1673(2) 0.91809(14) 0.0224(6) Uani 1 1 d . . . . .
H112 H 0.5985 -0.2362 0.9374 0.027 Uiso 1 1 calc R U . . .
C113 C 0.5197(2) -0.11037(19) 0.94558(13) 0.0209(5) Uani 1 1 d . . . . .
H113 H 0.4786 -0.1400 0.9845 0.025 Uiso 1 1 calc R U . . .
C114 C 0.5074(2) -0.00968(18) 0.91640(12) 0.0165(5) Uani 1 1 d . . . . .
H114 H 0.4570 0.0286 0.9353 0.020 Uiso 1 1 calc R U . . .
C115 C 0.5152(2) 0.16429(18) 0.75345(12) 0.0133(5) Uani 1 1 d . . . . .
C116 C 0.5003(2) 0.26222(18) 0.71577(12) 0.0145(5) Uani 1 1 d . . . . .
H116 H 0.5150 0.3140 0.7346 0.017 Uiso 1 1 calc R U . . .
C117 C 0.4855(2) 0.09021(19) 0.72611(13) 0.0176(5) Uani 1 1 d . . . . .
H117 H 0.4902 0.0236 0.7515 0.021 Uiso 1 1 calc R U . . .
C118 C 0.4488(2) 0.1128(2) 0.66165(13) 0.0218(6) Uani 1 1 d . . . . .
H118 H 0.4301 0.0613 0.6432 0.026 Uiso 1 1 calc R U . . .
C119 C 0.4393(2) 0.2097(2) 0.62429(13) 0.0199(5) Uani 1 1 d . . . . .
H119 H 0.4157 0.2246 0.5802 0.024 Uiso 1 1 calc R U . . .
C120 C 0.4646(2) 0.28457(19) 0.65164(12) 0.0166(5) Uani 1 1 d . . . . .
H120 H 0.4574 0.3512 0.6265 0.020 Uiso 1 1 calc R U . . .
C121 C 0.7782(2) 0.17451(17) 0.82729(12) 0.0128(5) Uani 1 1 d . . . . .
C122 C 0.8357(2) 0.12311(18) 0.88476(12) 0.0147(5) Uani 1 1 d . . . . .
C123 C 0.9533(2) 0.1020(2) 0.88013(13) 0.0204(5) Uani 1 1 d . . . . .
H123 H 0.9943 0.0682 0.9183 0.024 Uiso 1 1 calc R U . . .
C124 C 1.0119(2) 0.1288(2) 0.82171(14) 0.0231(6) Uani 1 1 d . . . . .
H124 H 1.0919 0.1129 0.8198 0.028 Uiso 1 1 calc R U . . .
C125 C 0.9536(2) 0.1790(2) 0.76605(14) 0.0215(6) Uani 1 1 d . . . . .
H125 H 0.9941 0.1967 0.7258 0.026 Uiso 1 1 calc R U . . .
C126 C 0.8367(2) 0.20417(19) 0.76772(12) 0.0157(5) Uani 1 1 d . . . . .
C127 C 0.7784(2) 0.09110(19) 0.95127(12) 0.0163(5) Uani 1 1 d . . . . .
H127 H 0.6935 0.1056 0.9453 0.020 Uiso 1 1 calc R U . . .
C128 C 0.7944(2) -0.01941(19) 0.98234(13) 0.0216(6) Uani 1 1 d . . . . .
H12A H 0.7640 -0.0553 0.9532 0.032 Uiso 1 1 calc R U . . .
H12B H 0.7525 -0.0384 1.0238 0.032 Uiso 1 1 calc R U . . .
H12C H 0.8769 -0.0353 0.9899 0.032 Uiso 1 1 calc R U . . .
C129 C 0.8237(3) 0.1481(2) 0.99652(14) 0.0252(6) Uani 1 1 d . . . . .
H12D H 0.9074 0.1363 1.0024 0.038 Uiso 1 1 calc R U . . .
H12E H 0.7847 0.1262 1.0387 0.038 Uiso 1 1 calc R U . . .
H12F H 0.8083 0.2185 0.9775 0.038 Uiso 1 1 calc R U . . .
C130 C 0.7807(2) 0.2643(2) 0.70503(12) 0.0185(5) Uani 1 1 d . . . . .
H130 H 0.7008 0.2833 0.7159 0.022 Uiso 1 1 calc R U . . .
C131 C 0.8461(3) 0.3588(2) 0.67467(15) 0.0342(7) Uani 1 1 d . . . . .
H13A H 0.9224 0.3425 0.6597 0.051 Uiso 1 1 calc R U . . .
H13B H 0.8558 0.3949 0.7071 0.051 Uiso 1 1 calc R U . . .
H13C H 0.8021 0.3997 0.6377 0.051 Uiso 1 1 calc R U . . .
C132 C 0.7693(3) 0.2032(2) 0.65716(14) 0.0294(7) Uani 1 1 d . . . . .
H13D H 0.7280 0.2419 0.6184 0.044 Uiso 1 1 calc R U . . .
H13E H 0.7260 0.1437 0.6776 0.044 Uiso 1 1 calc R U . . .
H13F H 0.8466 0.1848 0.6447 0.044 Uiso 1 1 calc R U . . .
C133 C 0.7889(2) 0.52471(19) 0.81984(12) 0.0182(5) Uani 1 1 d . . . . .
C134 C 0.7168(2) 0.53234(19) 0.87250(13) 0.0181(5) Uani 1 1 d . . . . .
C135 C 0.7690(2) 0.47681(19) 0.93088(13) 0.0210(5) Uani 1 1 d . . . . .
C136 C 0.8743(2) 0.43445(19) 0.91457(14) 0.0231(6) Uani 1 1 d . . . . .
C137 C 0.8874(2) 0.4651(2) 0.84588(14) 0.0214(6) Uani 1 1 d . . . . .
C138 C 0.7696(3) 0.5813(2) 0.75000(14) 0.0306(7) Uani 1 1 d . . . . .
H13G H 0.8250 0.5583 0.7223 0.046 Uiso 1 1 calc R U . . .
H13H H 0.7806 0.6515 0.7448 0.046 Uiso 1 1 calc R U . . .
H13I H 0.6905 0.5710 0.7374 0.046 Uiso 1 1 calc R U . . .
C139 C 0.6077(3) 0.5942(2) 0.86563(16) 0.0297(7) Uani 1 1 d . . . . .
H13J H 0.6277 0.6638 0.8543 0.045 Uiso 1 1 calc R U . . .
H13K H 0.5649 0.5768 0.9068 0.045 Uiso 1 1 calc R U . . .
H13L H 0.5596 0.5823 0.8313 0.045 Uiso 1 1 calc R U . . .
C140 C 0.7244(3) 0.4674(3) 0.99823(15) 0.0383(8) Uani 1 1 d . . . . .
H14A H 0.6405 0.4799 0.9967 0.057 Uiso 1 1 calc R U . . .
H14B H 0.7624 0.5153 1.0161 0.057 Uiso 1 1 calc R U . . .
H14C H 0.7410 0.4008 1.0259 0.057 Uiso 1 1 calc R U . . .
C141 C 0.9644(3) 0.3795(2) 0.96195(19) 0.0401(9) Uani 1 1 d . . . . .
H14D H 1.0005 0.3280 0.9454 0.060 Uiso 1 1 calc R U . . .
H14E H 0.9277 0.3495 1.0040 0.060 Uiso 1 1 calc R U . . .
H14F H 1.0236 0.4252 0.9672 0.060 Uiso 1 1 calc R U . . .
C142 C 0.9933(3) 0.4453(3) 0.81010(19) 0.0373(8) Uani 1 1 d . . . . .
H14G H 0.9828 0.4751 0.7634 0.056 Uiso 1 1 calc R U . . .
H14H H 1.0053 0.3742 0.8186 0.056 Uiso 1 1 calc R U . . .
H14I H 1.0608 0.4736 0.8250 0.056 Uiso 1 1 calc R U . . .
C101 C 0.6351(2) 0.27882(17) 0.85862(11) 0.0130(5) Uani 1 1 d . . . . .
Cu10 Cu 0.73338(3) 0.37480(2) 0.86823(2) 0.01555(8) Uani 1 1 d . . . . .

loop_
_atom_site_aniso_label
_atom_site_aniso_U_11
_atom_site_aniso_U_22
_atom_site_aniso_U_33
_atom_site_aniso_U_23
_atom_site_aniso_U_13
_atom_site_aniso_U_12
Cu1 0.01579(15) 0.01204(15) 0.01411(15) -0.00425(11) 0.00059(11) 0.00213(11)
C1 0.0141(11) 0.0116(11) 0.0078(10) 0.0011(9) 0.0016(8) -0.0019(9)
N1 0.0103(9) 0.0108(9) 0.0107(9) -0.0008(8) 0.0012(7) 0.0002(7)
C2 0.0162(11) 0.0115(11) 0.0092(11) -0.0001(9) 0.0007(9) -0.0029(9)
C3 0.0197(12) 0.0141(12) 0.0138(12) -0.0038(10) 0.0014(9) -0.0028(9)
C5 0.0137(11) 0.0197(13) 0.0176(12) -0.0003(10) -0.0027(9) -0.0037(10)
C4 0.0206(13) 0.0175(13) 0.0167(12) -0.0022(10) -0.0026(10) -0.0084(10)
C6 0.0164(12) 0.0148(12) 0.0165(12) -0.0009(10) 0.0011(9) -0.0016(9)
C7 0.0151(11) 0.0120(11) 0.0098(11) 0.0000(9) -0.0006(9) -0.0041(9)
C9 0.0133(11) 0.0131(12) 0.0152(12) -0.0053(9) 0.0053(9) -0.0021(9)
C8 0.0103(10) 0.0115(11) 0.0129(11) -0.0033(9) 0.0011(8) 0.0003(8)
C10 0.0141(11) 0.0168(12) 0.0196(13) -0.0073(10) 0.0048(9) -0.0018(9)
C11 0.0204(13) 0.0202(13) 0.0287(15) -0.0141(12) 0.0092(11) -0.0075(10)
C12 0.0290(14) 0.0115(12) 0.0279(15) -0.0036(11) 0.0132(12) -0.0038(10)
C13 0.0245(14) 0.0183(13) 0.0212(13) -0.0018(11) 0.0051(11) 0.0021(10)
C14 0.0204(12) 0.0125(12) 0.0176(12) -0.0029(10) 0.0035(10) -0.0017(9)
C15 0.0102(10) 0.0158(12) 0.0130(11) -0.0034(9) 0.0001(9) -0.0004(9)
C16 0.0184(12) 0.0152(12) 0.0192(13) -0.0044(10) 0.0039(10) -0.0011(10)
C18 0.0194(13) 0.0261(14) 0.0140(12) -0.0042(11) 0.0034(10) -0.0024(10)
C17 0.0261(14) 0.0233(14) 0.0199(13) -0.0097(11) 0.0071(11) 0.0002(11)
C19 0.0167(12) 0.0167(13) 0.0165(12) -0.0016(10) -0.0003(10) -0.0029(10)
C20 0.0143(11) 0.0148(12) 0.0149(12) -0.0038(10) -0.0004(9) -0.0021(9)
C21 0.0118(11) 0.0099(11) 0.0150(11) -0.0048(9) 0.0007(9) -0.0004(8)
C22 0.0151(11) 0.0107(11) 0.0149(12) -0.0047(9) 0.0022(9) -0.0003(9)
C23 0.0168(12) 0.0175(12) 0.0186(13) -0.0042(10) 0.0046(10) -0.0020(10)
C24 0.0123(12) 0.0223(14) 0.0299(15) -0.0095(12) -0.0003(10) -0.0033(10)
C25 0.0178(12) 0.0204(13) 0.0188(13) -0.0073(11) -0.0028(10) -0.0001(10)
C26 0.0167(12) 0.0138(12) 0.0149(12) -0.0063(10) -0.0011(9) 0.0002(9)
C27 0.0177(12) 0.0150(12) 0.0134(12) -0.0020(10) 0.0018(9) -0.0017(9)
C28 0.0231(13) 0.0177(13) 0.0179(13) -0.0012(10) 0.0032(10) -0.0003(10)
C29 0.0355(16) 0.0225(14) 0.0161(13) -0.0070(11) 0.0040(11) -0.0023(12)
C30 0.0143(11) 0.0242(13) 0.0120(11) -0.0050(10) -0.0016(9) 0.0011(10)
C31 0.0265(14) 0.0241(14) 0.0181(13) -0.0048(11) 0.0020(11) -0.0023(11)
C32 0.0346(16) 0.0366(17) 0.0194(14) -0.0126(13) 0.0029(12) -0.0078(13)
C33 0.0160(11) 0.0110(11) 0.0175(12) -0.0036(9) 0.0033(9) 0.0013(9)
C34 0.0162(12) 0.0122(11) 0.0215(13) -0.0070(10) -0.0003(10) -0.0003(9)
C35 0.0199(12) 0.0139(12) 0.0165(12) -0.0060(10) 0.0030(10) 0.0000(9)
C36 0.0136(11) 0.0135(12) 0.0235(13) -0.0076(10) 0.0038(10) -0.0011(9)
C37 0.0167(12) 0.0139(12) 0.0192(12) -0.0076(10) -0.0010(10) 0.0021(9)
C38 0.0270(14) 0.0177(13) 0.0265(15) 0.0003(11) 0.0099(12) -0.0017(11)
C39 0.0275(15) 0.0256(15) 0.0359(17) -0.0165(13) -0.0016(13) -0.0051(12)
C40 0.0398(17) 0.0260(15) 0.0155(13) -0.0068(11) 0.0042(12) 0.0014(12)
C41 0.0180(13) 0.0221(14) 0.0382(17) -0.0117(13) 0.0059(12) -0.0048(11)
C42 0.0283(15) 0.0237(15) 0.0252(14) -0.0108(12) -0.0092(12) 0.0048(11)
N101 0.0128(9) 0.0107(10) 0.0107(9) -0.0019(8) -0.0002(7) -0.0014(7)
C102 0.0170(12) 0.0116(11) 0.0091(11) 0.0014(9) 0.0007(9) 0.0009(9)
C103 0.0246(13) 0.0132(12) 0.0152(12) -0.0043(10) 0.0013(10) 0.0018(10)
C104 0.0238(13) 0.0171(13) 0.0209(13) -0.0034(11) 0.0062(11) 0.0069(10)
C105 0.0162(12) 0.0199(13) 0.0202(13) 0.0005(10) 0.0053(10) 0.0014(10)
C106 0.0181(12) 0.0144(12) 0.0163(12) -0.0012(10) 0.0010(10) -0.0011(9)
C107 0.0171(12) 0.0113(11) 0.0091(11) 0.0001(9) 0.0008(9) 0.0025(9)
C108 0.0115(11) 0.0110(11) 0.0132(11) -0.0034(9) 0.0005(9) -0.0014(9)
C109 0.0147(11) 0.0110(11) 0.0155(12) -0.0036(9) -0.0051(9) -0.0011(9)
C110 0.0166(12) 0.0167(12) 0.0171(12) -0.0066(10) -0.0033(9) -0.0005(9)
C111 0.0200(13) 0.0160(13) 0.0262(14) -0.0100(11) -0.0080(11) 0.0038(10)
C112 0.0264(14) 0.0129(12) 0.0271(14) -0.0042(11) -0.0115(11) -0.0008(10)
C113 0.0251(14) 0.0158(13) 0.0189(13) -0.0001(10) -0.0029(10) -0.0038(10)
C114 0.0178(12) 0.0148(12) 0.0171(12) -0.0042(10) -0.0019(10) -0.0025(9)
C115 0.0098(10) 0.0160(12) 0.0143(11) -0.0047(9) 0.0004(9) -0.0002(9)
C116 0.0147(11) 0.0154(12) 0.0141(12) -0.0056(10) 0.0013(9) 0.0004(9)
C117 0.0172(12) 0.0166(12) 0.0193(13) -0.0053(10) -0.0036(10) -0.0013(10)
C118 0.0253(14) 0.0209(14) 0.0215(13) -0.0098(11) -0.0058(11) -0.0007(11)
C119 0.0174(12) 0.0265(14) 0.0159(12) -0.0063(11) -0.0021(10) 0.0020(10)
C120 0.0152(12) 0.0185(13) 0.0137(12) -0.0011(10) 0.0027(9) 0.0032(9)
C121 0.0119(11) 0.0117(11) 0.0164(12) -0.0065(9) -0.0002(9) -0.0013(9)
C122 0.0161(11) 0.0128(12) 0.0170(12) -0.0068(10) -0.0013(9) -0.0015(9)
C123 0.0168(12) 0.0238(14) 0.0216(13) -0.0081(11) -0.0057(10) 0.0022(10)
C124 0.0134(12) 0.0287(15) 0.0311(15) -0.0150(12) -0.0006(11) 0.0019(10)
C125 0.0169(12) 0.0291(15) 0.0218(13) -0.0124(12) 0.0043(10) -0.0030(11)
C126 0.0165(12) 0.0166(12) 0.0159(12) -0.0073(10) -0.0007(9) -0.0019(9)
C127 0.0180(12) 0.0174(12) 0.0127(12) -0.0027(10) -0.0036(9) 0.0009(10)
C128 0.0249(14) 0.0164(13) 0.0210(13) -0.0010(11) -0.0073(11) 0.0001(10)
C129 0.0355(16) 0.0228(14) 0.0186(13) -0.0076(11) -0.0046(12) 0.0005(12)
C130 0.0167(12) 0.0254(14) 0.0127(12) -0.0039(10) 0.0031(9) -0.0045(10)
C131 0.0376(18) 0.0354(18) 0.0250(15) 0.0003(13) -0.0037(13) -0.0148(14)
C132 0.0298(15) 0.0415(18) 0.0211(14) -0.0155(13) -0.0021(12) -0.0029(13)
C133 0.0225(13) 0.0161(12) 0.0164(12) -0.0044(10) -0.0006(10) -0.0091(10)
C134 0.0225(13) 0.0124(12) 0.0206(13) -0.0062(10) -0.0031(10) -0.0026(10)
C135 0.0302(14) 0.0159(13) 0.0184(13) -0.0068(10) -0.0029(11) -0.0065(11)
C136 0.0245(14) 0.0133(13) 0.0308(15) -0.0045(11) -0.0124(12) -0.0019(10)
C137 0.0175(12) 0.0176(13) 0.0302(15) -0.0084(11) 0.0013(11) -0.0044(10)
C138 0.0386(17) 0.0293(16) 0.0193(14) 0.0021(12) -0.0042(12) -0.0146(13)
C139 0.0290(15) 0.0211(15) 0.0427(18) -0.0150(13) -0.0046(13) 0.0044(12)
C140 0.060(2) 0.0382(19) 0.0195(15) -0.0126(14) 0.0009(15) -0.0095(16)
C141 0.0363(18) 0.0255(17) 0.055(2) -0.0038(15) -0.0269(16) -0.0020(13)
C142 0.0230(15) 0.0370(18) 0.058(2) -0.0239(17) 0.0106(15) -0.0098(13)
C101 0.0182(12) 0.0112(11) 0.0082(11) -0.0005(9) -0.0011(9) -0.0011(9)
Cu10 0.01906(16) 0.01227(15) 0.01601(15) -0.00484(12) -0.00030(12) -0.00360(12)

loop_
_atom_type_symbol
_atom_type_description
_atom_type_scat_dispersion_real
_atom_type_scat_dispersion_imag
_atom_type_scat_source
C C 0.0033 0.0016 'International Tables Vol C Tables 4.2.6.8 and 6.1.1.4'
H H 0.0000 0.0000 'International Tables Vol C Tables 4.2.6.8 and 6.1.1.4'
N N 0.0061 0.0033 'International Tables Vol C Tables 4.2.6.8 and 6.1.1.4'
Cu Cu 0.3201 1.2651 'International Tables Vol C Tables 4.2.6.8 and 6.1.1.4'

loop_
_exptl_crystal_face_index_h
_exptl_crystal_face_index_k
_exptl_crystal_face_index_l
_exptl_crystal_face_perp_dist
0.00 -2.00 3.00 0.0860
-1.00 2.00 2.00 0.1920
1.00 -2.00 -2.00 0.1990
0.00 -1.00 2.00 0.0760
0.00 1.00 -3.00 0.1410
-1.00 2.00 -3.00 0.1750
0.00 -1.00 -3.00 0.1200
-1.00 1.00 -3.00 0.1500
0.00 -1.00 -2.00 0.1250
-2.00 1.00 -3.00 0.1540
1.00 1.00 3.00 0.1370
-1.00 -1.00 -3.00 0.0610
-1.00 -2.00 -3.00 0.0710
-3.00 -1.00 -3.00 0.1050
-3.00 2.00 0.00 0.1710
-3.00 -2.00 -2.00 0.0750
2.00 1.00 0.00 0.1320
1.00 3.00 1.00 0.1390
2.00 2.00 -1.00 0.1290
1.00 0.00 2.00 0.1280
1.00 1.00 -3.00 0.1370
-1.00 0.00 3.00 0.0730
0.00 1.00 4.00 0.0900

loop_
_geom_angle_atom_site_label_1
_geom_angle_atom_site_label_2
_geom_angle_atom_site_label_3
_geom_angle
_geom_angle_site_symmetry_1
_geom_angle_site_symmetry_3
_geom_angle_publ_flag
C1 Cu1 C33 141.97(10) . . ?
C1 Cu1 C37 147.70(10) . . ?
C33 Cu1 C37 37.95(9) . . ?
C1 Cu1 C36 152.53(10) . . ?
C33 Cu1 C36 62.64(9) . . ?
C37 Cu1 C36 37.24(9) . . ?
C1 Cu1 C34 143.05(10) . . ?
C33 Cu1 C34 37.51(9) . . ?
C37 Cu1 C34 62.54(9) . . ?
C36 Cu1 C34 61.87(9) . . ?
C1 Cu1 C35 149.24(10) . . ?
C33 Cu1 C35 62.28(9) . . ?
C37 Cu1 C35 61.95(9) . . ?
C36 Cu1 C35 36.72(9) . . ?
C34 Cu1 C35 36.91(9) . . ?
N1 C1 C2 105.5(2) . . ?
N1 C1 Cu1 130.19(18) . . ?
C2 C1 Cu1 124.24(18) . . ?
C1 N1 C21 117.41(19) . . ?
C1 N1 C8 114.90(19) . . ?
C21 N1 C8 126.06(18) . . ?
C3 C2 C7 120.9(2) . . ?
C3 C2 C1 128.4(2) . . ?
C7 C2 C1 110.6(2) . . ?
C4 C3 C2 118.4(2) . . ?
C4 C3 H3 120.8 . . ?
C2 C3 H3 120.8 . . ?
C6 C5 C4 121.5(2) . . ?
C6 C5 H5 119.3 . . ?
C4 C5 H5 119.3 . . ?
C3 C4 C5 120.5(2) . . ?
C3 C4 H4 119.8 . . ?
C5 C4 H4 119.8 . . ?
C5 C6 C7 117.8(2) . . ?
C5 C6 H6 121.1 . . ?
C7 C6 H6 121.1 . . ?
C6 C7 C2 120.8(2) . . ?
C6 C7 C8 128.9(2) . . ?
C2 C7 C8 110.0(2) . . ?
C14 C9 C10 118.0(2) . . ?
C14 C9 C8 121.5(2) . . ?
C10 C9 C8 120.4(2) . . ?
C7 C8 C9 115.0(2) . . ?
C7 C8 N1 98.77(18) . . ?
C9 C8 N1 111.23(18) . . ?
C7 C8 C15 106.10(18) . . ?
C9 C8 C15 113.40(19) . . ?
N1 C8 C15 111.36(18) . . ?
C11 C10 C9 120.6(3) . . ?
C11 C10 H10 119.7 . . ?
C9 C10 H10 119.7 . . ?
C12 C11 C10 120.5(2) . . ?
C12 C11 H11 119.7 . . ?
C10 C11 H11 119.7 . . ?
C13 C12 C11 119.5(2) . . ?
C13 C12 H12 120.3 . . ?
C11 C12 H12 120.3 . . ?
C12 C13 C14 119.9(3) . . ?
C12 C13 H13 120.1 . . ?
C14 C13 H13 120.1 . . ?
C13 C14 C9 121.4(2) . . ?
C13 C14 H14 119.3 . . ?
C9 C14 H14 119.3 . . ?
C16 C15 C20 118.5(2) . . ?
C16 C15 C8 122.8(2) . . ?
C20 C15 C8 118.7(2) . . ?
C15 C16 C17 120.1(2) . . ?
C15 C16 H16 119.9 . . ?
C17 C16 H16 119.9 . . ?
C17 C18 C19 120.0(2) . . ?
C17 C18 H18 120.0 . . ?
C19 C18 H18 120.0 . . ?
C18 C17 C16 120.5(2) . . ?
C18 C17 H17 119.7 . . ?
C16 C17 H17 119.7 . . ?
C18 C19 C20 119.3(2) . . ?
C18 C19 H19 120.3 . . ?
C20 C19 H19 120.3 . . ?
C19 C20 C15 121.3(2) . . ?
C19 C20 H20 119.3 . . ?
C15 C20 H20 119.3 . . ?
C22 C21 C26 121.4(2) . . ?
C22 C21 N1 117.3(2) . . ?
C26 C21 N1 121.1(2) . . ?
C23 C22 C21 117.9(2) . . ?
C23 C22 C27 118.1(2) . . ?
C21 C22 C27 123.9(2) . . ?
C24 C23 C22 121.2(2) . . ?
C24 C23 H23 119.4 . . ?
C22 C23 H23 119.4 . . ?
C23 C24 C25 119.9(2) . . ?
C23 C24 H24 120.0 . . ?
C25 C24 H24 120.0 . . ?
C24 C25 C26 121.5(2) . . ?
C24 C25 H25 119.3 . . ?
C26 C25 H25 119.3 . . ?
C25 C26 C21 117.9(2) . . ?
C25 C26 C30 119.9(2) . . ?
C21 C26 C30 122.2(2) . . ?
C22 C27 C29 111.6(2) . . ?
C22 C27 C28 110.7(2) . . ?
C29 C27 C28 110.0(2) . . ?
C22 C27 H27 108.1 . . ?
C29 C27 H27 108.1 . . ?
C28 C27 H27 108.1 . . ?
C27 C28 H28A 109.5 . . ?
C27 C28 H28B 109.5 . . ?
H28A C28 H28B 109.5 . . ?
C27 C28 H28C 109.5 . . ?
H28A C28 H28C 109.5 . . ?
H28B C28 H28C 109.5 . . ?
C27 C29 H29A 109.5 . . ?
C27 C29 H29B 109.5 . . ?
H29A C29 H29B 109.5 . . ?
C27 C29 H29C 109.5 . . ?
H29A C29 H29C 109.5 . . ?
H29B C29 H29C 109.5 . . ?
C26 C30 C32 113.3(2) . . ?
C26 C30 C31 111.7(2) . . ?
C32 C30 C31 110.2(2) . . ?
C26 C30 H30 107.1 . . ?
C32 C30 H30 107.1 . . ?
C31 C30 H30 107.1 . . ?
C30 C31 H31A 109.5 . . ?
C30 C31 H31B 109.5 . . ?
H31A C31 H31B 109.5 . . ?
C30 C31 H31C 109.5 . . ?
H31A C31 H31C 109.5 . . ?
H31B C31 H31C 109.5 . . ?
C30 C32 H32A 109.5 . . ?
C30 C32 H32B 109.5 . . ?
H32A C32 H32B 109.5 . . ?
C30 C32 H32C 109.5 . . ?
H32A C32 H32C 109.5 . . ?
H32B C32 H32C 109.5 . . ?
C34 C33 C37 107.6(2) . . ?
C34 C33 C38 125.5(2) . . ?
C37 C33 C38 126.6(2) . . ?
C34 C33 Cu1 72.93(14) . . ?
C37 C33 Cu1 71.16(14) . . ?
C38 C33 Cu1 126.82(18) . . ?
C35 C34 C33 107.9(2) . . ?
C35 C34 C39 125.6(2) . . ?
C33 C34 C39 126.3(2) . . ?
C35 C34 Cu1 72.40(14) . . ?
C33 C34 Cu1 69.56(14) . . ?
C39 C34 Cu1 128.06(19) . . ?
C36 C35 C34 108.1(2) . . ?
C36 C35 C40 126.5(2) . . ?
C34 C35 C40 125.2(2) . . ?
C36 C35 Cu1 70.72(14) . . ?
C34 C35 Cu1 70.69(14) . . ?
C40 C35 Cu1 128.05(19) . . ?
C37 C36 C35 108.2(2) . . ?
C37 C36 C41 124.4(2) . . ?
C35 C36 C41 127.2(2) . . ?
C37 C36 Cu1 69.87(14) . . ?
C35 C36 Cu1 72.56(14) . . ?
C41 C36 Cu1 126.14(18) . . ?
C36 C37 C33 108.2(2) . . ?
C36 C37 C42 124.6(2) . . ?
C33 C37 C42 127.2(2) . . ?
C36 C37 Cu1 72.89(15) . . ?
C33 C37 Cu1 70.89(14) . . ?
C42 C37 Cu1 124.83(18) . . ?
C33 C38 H38A 109.5 . . ?
C33 C38 H38B 109.5 . . ?
H38A C38 H38B 109.5 . . ?
C33 C38 H38C 109.5 . . ?
H38A C38 H38C 109.5 . . ?
H38B C38 H38C 109.5 . . ?
C34 C39 H39A 109.5 . . ?
C34 C39 H39B 109.5 . . ?
H39A C39 H39B 109.5 . . ?
C34 C39 H39C 109.5 . . ?
H39A C39 H39C 109.5 . . ?
H39B C39 H39C 109.5 . . ?
C35 C40 H40A 109.5 . . ?
C35 C40 H40B 109.5 . . ?
H40A C40 H40B 109.5 . . ?
C35 C40 H40C 109.5 . . ?
H40A C40 H40C 109.5 . . ?
H40B C40 H40C 109.5 . . ?
C36 C41 H41A 109.5 . . ?
C36 C41 H41B 109.5 . . ?
H41A C41 H41B 109.5 . . ?
C36 C41 H41C 109.5 . . ?
H41A C41 H41C 109.5 . . ?
H41B C41 H41C 109.5 . . ?
C37 C42 H42A 109.5 . . ?
C37 C42 H42B 109.5 . . ?
H42A C42 H42B 109.5 . . ?
C37 C42 H42C 109.5 . . ?
H42A C42 H42C 109.5 . . ?
H42B C42 H42C 109.5 . . ?
C101 N101 C121 118.8(2) . . ?
C101 N101 C108 114.75(19) . . ?
C121 N101 C108 125.34(19) . . ?
C107 C102 C103 121.0(2) . . ?
C107 C102 C101 110.7(2) . . ?
C103 C102 C101 128.3(2) . . ?
C104 C103 C102 118.2(2) . . ?
C104 C103 H103 120.9 . . ?
C102 C103 H103 120.9 . . ?
C103 C104 C105 120.5(2) . . ?
C103 C104 H104 119.7 . . ?
C105 C104 H104 119.7 . . ?
C104 C105 C106 121.0(2) . . ?
C104 C105 H105 119.5 . . ?
C106 C105 H105 119.5 . . ?
C107 C106 C105 118.5(2) . . ?
C107 C106 H106 120.8 . . ?
C105 C106 H106 120.8 . . ?
C106 C107 C102 120.8(2) . . ?
C106 C107 C108 128.9(2) . . ?
C102 C107 C108 110.1(2) . . ?
C107 C108 C109 114.8(2) . . ?
C107 C108 N101 98.64(18) . . ?
C109 C108 N101 111.37(19) . . ?
C107 C108 C115 106.10(19) . . ?
C109 C108 C115 112.76(19) . . ?
N101 C108 C115 112.35(18) . . ?
C114 C109 C110 118.3(2) . . ?
C114 C109 C108 121.3(2) . . ?
C110 C109 C108 120.3(2) . . ?
C111 C110 C109 121.0(2) . . ?
C111 C110 H110 119.5 . . ?
C109 C110 H110 119.5 . . ?
C110 C111 C112 120.1(2) . . ?
C110 C111 H111 120.0 . . ?
C112 C111 H111 120.0 . . ?
C113 C112 C111 119.5(3) . . ?
C113 C112 H112 120.2 . . ?
C111 C112 H112 120.2 . . ?
C112 C113 C114 120.3(3) . . ?
C112 C113 H113 119.9 . . ?
C114 C113 H113 119.9 . . ?
C113 C114 C109 120.7(2) . . ?
C113 C114 H114 119.6 . . ?
C109 C114 H114 119.6 . . ?
C117 C115 C116 118.1(2) . . ?
C117 C115 C108 123.3(2) . . ?
C116 C115 C108 118.3(2) . . ?
C120 C116 C115 121.2(2) . . ?
C120 C116 H116 119.4 . . ?
C115 C116 H116 119.4 . . ?
C115 C117 C118 120.6(2) . . ?
C115 C117 H117 119.7 . . ?
C118 C117 H117 119.7 . . ?
C119 C118 C117 120.5(2) . . ?
C119 C118 H118 119.7 . . ?
C117 C118 H118 119.7 . . ?
C120 C119 C118 119.6(2) . . ?
C120 C119 H119 120.2 . . ?
C118 C119 H119 120.2 . . ?
C119 C120 C116 119.9(2) . . ?
C119 C120 H120 120.0 . . ?
C116 C120 H120 120.0 . . ?
C126 C121 C122 121.5(2) . . ?
C126 C121 N101 121.0(2) . . ?
C122 C121 N101 117.3(2) . . ?
C123 C122 C121 117.5(2) . . ?
C123 C122 C127 118.2(2) . . ?
C121 C122 C127 124.3(2) . . ?
C124 C123 C122 121.9(2) . . ?
C124 C123 H123 119.1 . . ?
C122 C123 H123 119.1 . . ?
C123 C124 C125 119.6(2) . . ?
C123 C124 H124 120.2 . . ?
C125 C124 H124 120.2 . . ?
C124 C125 C126 121.3(2) . . ?
C124 C125 H125 119.3 . . ?
C126 C125 H125 119.3 . . ?
C125 C126 C121 118.2(2) . . ?
C125 C126 C130 118.0(2) . . ?
C121 C126 C130 123.7(2) . . ?
C122 C127 C129 111.6(2) . . ?
C122 C127 C128 111.4(2) . . ?
C129 C127 C128 110.2(2) . . ?
C122 C127 H127 107.8 . . ?
C129 C127 H127 107.8 . . ?
C128 C127 H127 107.8 . . ?
C127 C128 H12A 109.5 . . ?
C127 C128 H12B 109.5 . . ?
H12A C128 H12B 109.5 . . ?
C127 C128 H12C 109.5 . . ?
H12A C128 H12C 109.5 . . ?
H12B C128 H12C 109.5 . . ?
C127 C129 H12D 109.5 . . ?
C127 C129 H12E 109.5 . . ?
H12D C129 H12E 109.5 . . ?
C127 C129 H12F 109.5 . . ?
H12D C129 H12F 109.5 . . ?
H12E C129 H12F 109.5 . . ?
C126 C130 C132 110.9(2) . . ?
C126 C130 C131 111.7(2) . . ?
C132 C130 C131 111.2(2) . . ?
C126 C130 H130 107.6 . . ?
C132 C130 H130 107.6 . . ?
C131 C130 H130 107.6 . . ?
C130 C131 H13A 109.5 . . ?
C130 C131 H13B 109.5 . . ?
H13A C131 H13B 109.5 . . ?
C130 C131 H13C 109.5 . . ?
H13A C131 H13C 109.5 . . ?
H13B C131 H13C 109.5 . . ?
C130 C132 H13D 109.5 . . ?
C130 C132 H13E 109.5 . . ?
H13D C132 H13E 109.5 . . ?
C130 C132 H13F 109.5 . . ?
H13D C132 H13F 109.5 . . ?
H13E C132 H13F 109.5 . . ?
C134 C133 C137 108.2(2) . . ?
C134 C133 C138 124.5(3) . . ?
C137 C133 C138 126.8(3) . . ?
C134 C133 Cu10 74.05(15) . . ?
C137 C133 Cu10 70.60(15) . . ?
C138 C133 Cu10 127.04(18) . . ?
C135 C134 C133 108.1(2) . . ?
C135 C134 C139 127.1(3) . . ?
C133 C134 C139 124.7(2) . . ?
C135 C134 Cu10 72.32(15) . . ?
C133 C134 Cu10 68.74(14) . . ?
C139 C134 Cu10 127.12(19) . . ?
C134 C135 C136 108.0(2) . . ?
C134 C135 C140 126.0(3) . . ?
C136 C135 C140 126.0(3) . . ?
C134 C135 Cu10 71.42(15) . . ?
C136 C135 Cu10 69.14(15) . . ?
C140 C135 Cu10 126.9(2) . . ?
C137 C136 C135 108.2(2) . . ?
C137 C136 C141 125.4(3) . . ?
C135 C136 C141 125.9(3) . . ?
C137 C136 Cu10 69.96(15) . . ?
C135 C136 Cu10 73.79(15) . . ?
C141 C136 Cu10 128.7(2) . . ?
C136 C137 C133 107.5(2) . . ?
C136 C137 C142 124.5(3) . . ?
C133 C137 C142 127.7(3) . . ?
C136 C137 Cu10 72.33(15) . . ?
C133 C137 Cu10 71.42(15) . . ?
C142 C137 Cu10 126.6(2) . . ?
C133 C138 H13G 109.5 . . ?
C133 C138 H13H 109.5 . . ?
H13G C138 H13H 109.5 . . ?
C133 C138 H13I 109.5 . . ?
H13G C138 H13I 109.5 . . ?
H13H C138 H13I 109.5 . . ?
C134 C139 H13J 109.5 . . ?
C134 C139 H13K 109.5 . . ?
H13J C139 H13K 109.5 . . ?
C134 C139 H13L 109.5 . . ?
H13J C139 H13L 109.5 . . ?
H13K C139 H13L 109.5 . . ?
C135 C140 H14A 109.5 . . ?
C135 C140 H14B 109.5 . . ?
H14A C140 H14B 109.5 . . ?
C135 C140 H14C 109.5 . . ?
H14A C140 H14C 109.5 . . ?
H14B C140 H14C 109.5 . . ?
C136 C141 H14D 109.5 . . ?
C136 C141 H14E 109.5 . . ?
H14D C141 H14E 109.5 . . ?
C136 C141 H14F 109.5 . . ?
H14D C141 H14F 109.5 . . ?
H14E C141 H14F 109.5 . . ?
C137 C142 H14G 109.5 . . ?
C137 C142 H14H 109.5 . . ?
H14G C142 H14H 109.5 . . ?
C137 C142 H14I 109.5 . . ?
H14G C142 H14I 109.5 . . ?
H14H C142 H14I 109.5 . . ?
N101 C101 C102 105.7(2) . . ?
N101 C101 Cu10 128.67(19) . . ?
C102 C101 Cu10 125.46(18) . . ?
C101 Cu10 C137 154.31(11) . . ?
C101 Cu10 C133 141.99(10) . . ?
C137 Cu10 C133 37.98(10) . . ?
C101 Cu10 C136 155.07(10) . . ?
C137 Cu10 C136 37.72(11) . . ?
C133 Cu10 C136 62.75(10) . . ?
C101 Cu10 C134 136.83(10) . . ?
C137 Cu10 C134 62.49(10) . . ?
C133 Cu10 C134 37.21(10) . . ?
C136 Cu10 C134 61.72(10) . . ?
C101 Cu10 C135 143.18(10) . . ?
C137 Cu10 C135 62.32(10) . . ?
C133 Cu10 C135 61.79(10) . . ?
C136 Cu10 C135 37.07(11) . . ?
C134 Cu10 C135 36.26(10) . . ?

loop_
_geom_bond_atom_site_label_1
_geom_bond_atom_site_label_2
_geom_bond_distance
_geom_bond_site_symmetry_2
_geom_bond_publ_flag
Cu1 C1 1.847(3) . ?
Cu1 C33 2.191(3) . ?
Cu1 C37 2.195(3) . ?
Cu1 C36 2.234(2) . ?
Cu1 C34 2.236(3) . ?
Cu1 C35 2.258(3) . ?
C1 N1 1.338(3) . ?
C1 C2 1.471(3) . ?
N1 C21 1.458(3) . ?
N1 C8 1.543(3) . ?
C2 C3 1.391(3) . ?
C2 C7 1.393(3) . ?
C3 C4 1.384(4) . ?
C3 H3 0.9500 . ?
C5 C6 1.388(4) . ?
C5 C4 1.392(4) . ?
C5 H5 0.9500 . ?
C4 H4 0.9500 . ?
C6 C7 1.389(3) . ?
C6 H6 0.9500 . ?
C7 C8 1.511(3) . ?
C9 C14 1.394(4) . ?
C9 C10 1.397(3) . ?
C9 C8 1.525(3) . ?
C8 C15 1.550(3) . ?
C10 C11 1.393(4) . ?
C10 H10 0.9500 . ?
C11 C12 1.386(4) . ?
C11 H11 0.9500 . ?
C12 C13 1.386(4) . ?
C12 H12 0.9500 . ?
C13 C14 1.392(4) . ?
C13 H13 0.9500 . ?
C14 H14 0.9500 . ?
C15 C16 1.393(3) . ?
C15 C20 1.399(3) . ?
C16 C17 1.395(4) . ?
C16 H16 0.9500 . ?
C18 C17 1.385(4) . ?
C18 C19 1.387(4) . ?
C18 H18 0.9500 . ?
C17 H17 0.9500 . ?
C19 C20 1.390(3) . ?
C19 H19 0.9500 . ?
C20 H20 0.9500 . ?
C21 C22 1.408(3) . ?
C21 C26 1.410(3) . ?
C22 C23 1.393(3) . ?
C22 C27 1.525(3) . ?
C23 C24 1.381(4) . ?
C23 H23 0.9500 . ?
C24 C25 1.382(4) . ?
C24 H24 0.9500 . ?
C25 C26 1.389(3) . ?
C25 H25 0.9500 . ?
C26 C30 1.518(3) . ?
C27 C29 1.530(4) . ?
C27 C28 1.531(4) . ?
C27 H27 1.0000 . ?
C28 H28A 0.9800 . ?
C28 H28B 0.9800 . ?
C28 H28C 0.9800 . ?
C29 H29A 0.9800 . ?
C29 H29B 0.9800 . ?
C29 H29C 0.9800 . ?
C30 C32 1.523(4) . ?
C30 C31 1.528(4) . ?
C30 H30 1.0000 . ?
C31 H31A 0.9800 . ?
C31 H31B 0.9800 . ?
C31 H31C 0.9800 . ?
C32 H32A 0.9800 . ?
C32 H32B 0.9800 . ?
C32 H32C 0.9800 . ?
C33 C34 1.424(4) . ?
C33 C37 1.426(3) . ?
C33 C38 1.500(3) . ?
C34 C35 1.423(4) . ?
C34 C39 1.496(4) . ?
C35 C36 1.415(4) . ?
C35 C40 1.504(4) . ?
C36 C37 1.415(4) . ?
C36 C41 1.505(3) . ?
C37 C42 1.501(4) . ?
C38 H38A 0.9800 . ?
C38 H38B 0.9800 . ?
C38 H38C 0.9800 . ?
C39 H39A 0.9800 . ?
C39 H39B 0.9800 . ?
C39 H39C 0.9800 . ?
C40 H40A 0.9800 . ?
C40 H40B 0.9800 . ?
C40 H40C 0.9800 . ?
C41 H41A 0.9800 . ?
C41 H41B 0.9800 . ?
C41 H41C 0.9800 . ?
C42 H42A 0.9800 . ?
C42 H42B 0.9800 . ?
C42 H42C 0.9800 . ?
N101 C101 1.337(3) . ?
N101 C121 1.460(3) . ?
N101 C108 1.542(3) . ?
C102 C107 1.386(3) . ?
C102 C103 1.400(3) . ?
C102 C101 1.469(3) . ?
C103 C104 1.389(4) . ?
C103 H103 0.9500 . ?
C104 C105 1.392(4) . ?
C104 H104 0.9500 . ?
C105 C106 1.394(4) . ?
C105 H105 0.9500 . ?
C106 C107 1.383(3) . ?
C106 H106 0.9500 . ?
C107 C108 1.518(3) . ?
C108 C109 1.531(3) . ?
C108 C115 1.547(3) . ?
C109 C114 1.394(3) . ?
C109 C110 1.395(4) . ?
C110 C111 1.387(4) . ?
C110 H110 0.9500 . ?
C111 C112 1.391(4) . ?
C111 H111 0.9500 . ?
C112 C113 1.383(4) . ?
C112 H112 0.9500 . ?
C113 C114 1.394(4) . ?
C113 H113 0.9500 . ?
C114 H114 0.9500 . ?
C115 C117 1.387(3) . ?
C115 C116 1.405(4) . ?
C116 C120 1.386(3) . ?
C116 H116 0.9500 . ?
C117 C118 1.396(4) . ?
C117 H117 0.9500 . ?
C118 C119 1.386(4) . ?
C118 H118 0.9500 . ?
C119 C120 1.384(4) . ?
C119 H119 0.9500 . ?
C120 H120 0.9500 . ?
C121 C126 1.400(3) . ?
C121 C122 1.409(3) . ?
C122 C123 1.394(4) . ?
C122 C127 1.520(3) . ?
C123 C124 1.378(4) . ?
C123 H123 0.9500 . ?
C124 C125 1.380(4) . ?
C124 H124 0.9500 . ?
C125 C126 1.392(4) . ?
C125 H125 0.9500 . ?
C126 C130 1.518(4) . ?
C127 C129 1.527(4) . ?
C127 C128 1.529(4) . ?
C127 H127 1.0000 . ?
C128 H12A 0.9800 . ?
C128 H12B 0.9800 . ?
C128 H12C 0.9800 . ?
C129 H12D 0.9800 . ?
C129 H12E 0.9800 . ?
C129 H12F 0.9800 . ?
C130 C132 1.523(4) . ?
C130 C131 1.529(4) . ?
C130 H130 1.0000 . ?
C131 H13A 0.9800 . ?
C131 H13B 0.9800 . ?
C131 H13C 0.9800 . ?
C132 H13D 0.9800 . ?
C132 H13E 0.9800 . ?
C132 H13F 0.9800 . ?
C133 C134 1.424(4) . ?
C133 C137 1.424(4) . ?
C133 C138 1.504(4) . ?
C133 Cu10 2.194(3) . ?
C134 C135 1.412(4) . ?
C134 C139 1.504(4) . ?
C134 Cu10 2.264(3) . ?
C135 C136 1.428(4) . ?
C135 C140 1.500(4) . ?
C135 Cu10 2.275(3) . ?
C136 C137 1.422(4) . ?
C136 C141 1.505(4) . ?
C136 Cu10 2.214(3) . ?
C137 C142 1.500(4) . ?
C137 Cu10 2.183(3) . ?
C138 H13G 0.9800 . ?
C138 H13H 0.9800 . ?
C138 H13I 0.9800 . ?
C139 H13J 0.9800 . ?
C139 H13K 0.9800 . ?
C139 H13L 0.9800 . ?
C140 H14A 0.9800 . ?
C140 H14B 0.9800 . ?
C140 H14C 0.9800 . ?
C141 H14D 0.9800 . ?
C141 H14E 0.9800 . ?
C141 H14F 0.9800 . ?
C142 H14G 0.9800 . ?
C142 H14H 0.9800 . ?
C142 H14I 0.9800 . ?
C101 Cu10 1.845(2) . ?
